data_8106604
loop_
_publ_author_name
'Fouda, Ahmed M.'
'Amr, Abd El-Galil E.'
'El-Agrody, Ahmed M.'
'Al-Omar, Mohamed A.'
'Ghabbour, Hazem A.'

_publ_section_title
;
 Crystal structure of 3-amino-8-methoxy-1-(4-methoxy
 phenyl)-1H-benzo[f]chromene-2-carbonitrile, C22H18N2O3
;
_journal_issue 4
_journal_name_full 'Zeitschrift f\"ur Kristallographie - New Crystal Structures'
_journal_page_first 567
_journal_page_last 569
_journal_paper_doi 10.1515/ncrs-2016-0341
_journal_volume 232
_journal_year 2017
_chemical_formula_sum 'C22 H18 N2 O3'
_chemical_formula_weight 358.38
_space_group_IT_number 15
_space_group_name_Hall '-C 2yc'
_space_group_name_H-M_alt 'C 1 2/c 1'
_symmetry_cell_setting Monoclinic'
_symmetry_space_group_name_H-M 'C 1 2/c 1'
_atom_sites_solution_hydrogens geom
_atom_sites_solution_primary direct
_atom_sites_solution_secondary difmap
_cell_angle_alpha 90.00
_cell_angle_beta 122.239(4)
_cell_angle_gamma 90.00
_cell_formula_units_Z 8
_cell_length_a 35.4037(10)
_cell_length_b 6.0294(2)
_cell_length_c 20.1702(7)
_cell_measurement_reflns_used 3883
_cell_measurement_temperature 296(2)
_cell_measurement_theta_max 66.18
_cell_measurement_theta_min 2.59
_cell_volume 3641.8(3)
_computing_cell_refinement 'Bruker SAINT'
_computing_data_collection 'Bruker APEX2'
_computing_data_reduction 'Bruker SAINT'
_computing_molecular_graphics 'Bruker SHELXTL'
_computing_publication_material 'Bruker SHELXTL'
_computing_structure_refinement 'SHELXL-2014 (Sheldrick 2014)'
_computing_structure_solution 'SHELXS-97 (Sheldrick 2008)'
_diffrn_ambient_temperature 296(2)
_diffrn_measured_fraction_theta_full 0.997
_diffrn_measured_fraction_theta_max 0.997
_diffrn_measurement_device_type 'Bruker APEX-II D8 venture'
_diffrn_measurement_method '\f and \w scans'
_diffrn_radiation_monochromator graphite
_diffrn_radiation_source 'fine-focus micro tube'
_diffrn_radiation_type CuK\a
_diffrn_radiation_wavelength 1.54178
_diffrn_reflns_av_R_equivalents 0.0506
_diffrn_reflns_av_sigmaI/netI 0.0410
_diffrn_reflns_limit_h_max 42
_diffrn_reflns_limit_h_min -42
_diffrn_reflns_limit_k_max 6
_diffrn_reflns_limit_k_min -7
_diffrn_reflns_limit_l_max 24
_diffrn_reflns_limit_l_min -23
_diffrn_reflns_number 15808
_diffrn_reflns_theta_full 66.66
_diffrn_reflns_theta_max 66.66
_diffrn_reflns_theta_min 2.95
_diffrn_standards_decay_% .
_diffrn_standards_interval_count .
_diffrn_standards_interval_time .
_diffrn_standards_number 0
_exptl_absorpt_coefficient_mu 0.713
_exptl_absorpt_correction_T_max 0.8993
_exptl_absorpt_correction_T_min 0.8013
_exptl_absorpt_correction_type multi-scan
_exptl_absorpt_process_details SADABS_Bruker_2014
_exptl_crystal_colour colourless
_exptl_crystal_density_diffrn 1.307
_exptl_crystal_density_method 'not measured'
_exptl_crystal_description block
_exptl_crystal_F_000 1504
_exptl_crystal_size_max 0.33
_exptl_crystal_size_mid 0.26
_exptl_crystal_size_min 0.15
_refine_diff_density_max 0.171
_refine_diff_density_min -0.214
_refine_diff_density_rms 0.049
_refine_ls_extinction_method none
_refine_ls_goodness_of_fit_ref 0.910
_refine_ls_hydrogen_treatment mixed
_refine_ls_matrix_type full
_refine_ls_number_parameters 254
_refine_ls_number_reflns 3215
_refine_ls_number_restraints 0
_refine_ls_restrained_S_all 0.910
_refine_ls_R_factor_all 0.0833
_refine_ls_R_factor_gt 0.0482
_refine_ls_shift/su_max 0.001
_refine_ls_shift/su_mean 0.000
_refine_ls_structure_factor_coef Fsqd
_refine_ls_weighting_details 'calc w=1/[\s^2^(Fo^2^)+(0.0810P)^2^+1.6250P] where P=(Fo^2^+2Fc^2^)/3'
_refine_ls_weighting_scheme calc
_refine_ls_wR_factor_gt 0.1190
_refine_ls_wR_factor_ref 0.1406
_reflns_number_gt 2112
_reflns_number_total 3215
_reflns_threshold_expression >2sigma(I)
_cod_data_source_file suppl_ncrs-2016-0341_suppl.cif
_cod_data_source_block a_a
_cod_original_cell_volume 3641.8(2)
_cod_original_sg_symbol_H-M C2/c
_cod_database_code 8106604

loop_
_symmetry_equiv_pos_as_xyz
'x, y, z'
'-x, y, -z+1/2'
'x+1/2, y+1/2, z'
'-x+1/2, y+1/2, -z+1/2'
'-x, -y, -z'
'x, -y, z-1/2'
'-x+1/2, -y+1/2, -z'
'x+1/2, -y+1/2, z-1/2'

loop_
_atom_site_label
_atom_site_type_symbol
_atom_site_fract_x
_atom_site_fract_y
_atom_site_fract_z
_atom_site_U_iso_or_equiv
_atom_site_adp_type
_atom_site_occupancy
_atom_site_symmetry_multiplicity
_atom_site_calc_flag
_atom_site_refinement_flags
_atom_site_disorder_assembly
_atom_site_disorder_group
O1 O 0.39568(5) 0.4510(3) 0.35450(9) 0.0520(4) Uani 1 1 d . . .
O2 O 0.18840(6) 0.2801(4) 0.38573(13) 0.0857(7) Uani 1 1 d . . .
O3 O 0.45879(6) 0.6747(3) 0.77610(9) 0.0675(5) Uani 1 1 d . . .
N1 N 0.45598(8) 0.6474(4) 0.38627(15) 0.0655(7) Uani 1 1 d . . .
N2 N 0.45686(7) 1.1159(4) 0.49854(13) 0.0604(6) Uani 1 1 d . . .
C1 C 0.35758(7) 0.4052(4) 0.35625(12) 0.0442(5) Uani 1 1 d . . .
C2 C 0.33393(7) 0.2191(4) 0.31141(13) 0.0509(6) Uani 1 1 d . . .
H2A H 0.3439 0.1396 0.2829 0.061 Uiso 1 1 calc R . .
C3 C 0.29653(7) 0.1542(4) 0.30926(13) 0.0515(6) Uani 1 1 d . . .
H3A H 0.2808 0.0266 0.2798 0.062 Uiso 1 1 calc R . .
C4 C 0.28068(7) 0.2727(4) 0.34997(12) 0.0464(5) Uani 1 1 d . . .
C5 C 0.24123(7) 0.2065(4) 0.34635(14) 0.0559(6) Uani 1 1 d . . .
H5A H 0.2256 0.0779 0.3175 0.067 Uiso 1 1 calc R . .
C6 C 0.22572(8) 0.3270(5) 0.38428(15) 0.0604(7) Uani 1 1 d . . .
C7 C 0.24831(8) 0.5201(5) 0.42562(16) 0.0666(7) Uani 1 1 d . . .
H7A H 0.2368 0.6054 0.4506 0.080 Uiso 1 1 calc R . .
C8 C 0.28637(8) 0.5860(4) 0.43024(15) 0.0593(7) Uani 1 1 d . . .
H8A H 0.3012 0.7163 0.4588 0.071 Uiso 1 1 calc R . .
C9 C 0.30428(7) 0.4645(4) 0.39334(12) 0.0447(5) Uani 1 1 d . . .
C10 C 0.34458(7) 0.5288(4) 0.39763(12) 0.0427(5) Uani 1 1 d . . .
C11 C 0.37116(7) 0.7288(4) 0.44528(12) 0.0438(5) Uani 1 1 d . . .
H11A H 0.3508 0.8603 0.4259 0.053 Uiso 1 1 calc R . .
C12 C 0.40867(7) 0.7727(4) 0.43146(12) 0.0459(5) Uani 1 1 d . . .
C13 C 0.42061(7) 0.6313(4) 0.39378(13) 0.0478(6) Uani 1 1 d . . .
C14 C 0.43557(7) 0.9628(4) 0.46799(13) 0.0470(5) Uani 1 1 d . . .
C15 C 0.39082(7) 0.7074(4) 0.53316(12) 0.0411(5) Uani 1 1 d . . .
C16 C 0.38758(8) 0.8802(4) 0.57454(13) 0.0536(6) Uani 1 1 d . . .
H16A H 0.3698 1.0055 0.5469 0.064 Uiso 1 1 calc R . .
C17 C 0.40960(8) 0.8754(4) 0.65561(14) 0.0570(6) Uani 1 1 d . . .
H17A H 0.4070 0.9966 0.6831 0.068 Uiso 1 1 calc R . .
C18 C 0.43500(7) 0.6955(4) 0.69573(12) 0.0482(6) Uani 1 1 d . . .
C19 C 0.43809(7) 0.5169(4) 0.65544(13) 0.0478(6) Uani 1 1 d . . .
H19A H 0.4552 0.3901 0.6832 0.057 Uiso 1 1 calc R . .
C20 C 0.41615(7) 0.5245(4) 0.57464(12) 0.0448(5) Uani 1 1 d . . .
H20A H 0.4185 0.4026 0.5472 0.054 Uiso 1 1 calc R . .
C21 C 0.16506(11) 0.0831(6) 0.3491(2) 0.1030(13) Uani 1 1 d . . .
H21A H 0.1418 0.0585 0.3607 0.154 Uiso 1 1 calc R . .
H21B H 0.1859 -0.0422 0.3687 0.154 Uiso 1 1 calc R . .
H21C H 0.1512 0.0962 0.2922 0.154 Uiso 1 1 calc R . .
C22 C 0.46633(12) 0.8713(6) 0.82080(17) 0.0942(11) Uani 1 1 d . . .
H22A H 0.4871 0.8389 0.8765 0.141 Uiso 1 1 calc R . .
H22B H 0.4379 0.9242 0.8124 0.141 Uiso 1 1 calc R . .
H22C H 0.4792 0.9858 0.8041 0.141 Uiso 1 1 calc R . .
H2N1 H 0.4776(9) 0.720(4) 0.4173(16) 0.063(8) Uiso 1 1 d . . .
H1N1 H 0.4586(10) 0.546(6) 0.3549(19) 0.097(11) Uiso 1 1 d . . .

loop_
_atom_site_aniso_label
_atom_site_aniso_U_11
_atom_site_aniso_U_22
_atom_site_aniso_U_33
_atom_site_aniso_U_23
_atom_site_aniso_U_13
_atom_site_aniso_U_12
O1 0.0556(9) 0.0551(10) 0.0491(9) -0.0143(8) 0.0305(8) -0.0132(7)
O2 0.0620(12) 0.0977(16) 0.1084(17) -0.0280(13) 0.0528(12) -0.0259(11)
O3 0.0814(12) 0.0794(13) 0.0393(9) -0.0090(8) 0.0306(9) -0.0146(10)
N1 0.0664(15) 0.0735(17) 0.0710(16) -0.0264(13) 0.0463(14) -0.0266(13)
N2 0.0590(13) 0.0536(13) 0.0707(14) -0.0155(11) 0.0360(11) -0.0124(10)
C1 0.0450(12) 0.0454(13) 0.0364(12) -0.0005(9) 0.0177(10) -0.0054(10)
C2 0.0545(14) 0.0487(14) 0.0426(13) -0.0107(11) 0.0212(11) -0.0055(11)
C3 0.0493(14) 0.0450(14) 0.0462(13) -0.0105(11) 0.0162(11) -0.0096(10)
C4 0.0406(12) 0.0446(13) 0.0388(12) 0.0016(10) 0.0109(10) -0.0015(10)
C5 0.0428(13) 0.0558(15) 0.0530(15) -0.0065(12) 0.0148(11) -0.0106(11)
C6 0.0440(14) 0.0691(18) 0.0623(16) -0.0058(13) 0.0245(13) -0.0081(12)
C7 0.0526(15) 0.0754(19) 0.0734(18) -0.0216(15) 0.0347(14) -0.0101(13)
C8 0.0492(14) 0.0632(17) 0.0607(16) -0.0166(13) 0.0261(12) -0.0099(12)
C9 0.0418(12) 0.0447(13) 0.0386(12) -0.0034(10) 0.0155(10) -0.0041(9)
C10 0.0414(12) 0.0438(12) 0.0332(11) -0.0016(9) 0.0135(10) -0.0034(9)
C11 0.0455(12) 0.0391(12) 0.0426(12) -0.0026(10) 0.0207(10) -0.0029(9)
C12 0.0504(13) 0.0467(13) 0.0388(12) -0.0040(10) 0.0226(10) -0.0078(10)
C13 0.0531(14) 0.0501(14) 0.0380(12) -0.0032(10) 0.0228(11) -0.0101(11)
C14 0.0496(13) 0.0483(14) 0.0460(13) -0.0020(11) 0.0274(11) -0.0031(11)
C15 0.0409(11) 0.0396(12) 0.0433(12) -0.0053(10) 0.0229(10) -0.0044(9)
C16 0.0614(15) 0.0454(14) 0.0498(14) -0.0075(11) 0.0269(12) 0.0011(11)
C17 0.0709(16) 0.0531(15) 0.0528(15) -0.0146(12) 0.0370(13) -0.0045(13)
C18 0.0499(13) 0.0608(15) 0.0376(12) -0.0093(11) 0.0258(11) -0.0139(11)
C19 0.0491(13) 0.0476(13) 0.0442(13) 0.0007(11) 0.0232(11) -0.0016(10)
C20 0.0487(13) 0.0457(13) 0.0421(12) -0.0069(10) 0.0257(11) -0.0041(10)
C21 0.077(2) 0.109(3) 0.137(3) -0.042(2) 0.066(2) -0.046(2)
C22 0.126(3) 0.100(3) 0.0562(18) -0.0341(18) 0.0485(19) -0.035(2)

loop_
_atom_type_symbol
_atom_type_description
_atom_type_scat_dispersion_real
_atom_type_scat_dispersion_imag
_atom_type_scat_source
C C 0.0181 0.0091 'International Tables Vol C Tables 4.2.6.8 and 6.1.1.4'
H H 0.0000 0.0000 'International Tables Vol C Tables 4.2.6.8 and 6.1.1.4'
N N 0.0311 0.0180 'International Tables Vol C Tables 4.2.6.8 and 6.1.1.4'
O O 0.0492 0.0322 'International Tables Vol C Tables 4.2.6.8 and 6.1.1.4'

loop_
_geom_angle_atom_site_label_1
_geom_angle_atom_site_label_2
_geom_angle_atom_site_label_3
_geom_angle
_geom_angle_site_symmetry_1
_geom_angle_site_symmetry_3
C13 O1 C1 118.69(18) . .
C6 O2 C21 117.8(2) . .
C18 O3 C22 117.4(2) . .
C13 N1 H2N1 120.3(19) . .
C13 N1 H1N1 118.2(19) . .
H2N1 N1 H1N1 119(3) . .
C10 C1 O1 123.46(19) . .
C10 C1 C2 123.3(2) . .
O1 C1 C2 113.2(2) . .
C3 C2 C1 119.1(2) . .
C3 C2 H2A 120.4 . .
C1 C2 H2A 120.4 . .
C2 C3 C4 121.2(2) . .
C2 C3 H3A 119.4 . .
C4 C3 H3A 119.4 . .
C3 C4 C9 119.0(2) . .
C3 C4 C5 120.9(2) . .
C9 C4 C5 120.1(2) . .
C6 C5 C4 120.1(2) . .
C6 C5 H5A 120.0 . .
C4 C5 H5A 120.0 . .
C5 C6 O2 125.7(2) . .
C5 C6 C7 120.1(2) . .
O2 C6 C7 114.1(2) . .
C8 C7 C6 120.8(3) . .
C8 C7 H7A 119.6 . .
C6 C7 H7A 119.6 . .
C7 C8 C9 121.3(2) . .
C7 C8 H8A 119.4 . .
C9 C8 H8A 119.4 . .
C8 C9 C4 117.7(2) . .
C8 C9 C10 122.6(2) . .
C4 C9 C10 119.7(2) . .
C1 C10 C9 117.56(19) . .
C1 C10 C11 121.53(19) . .
C9 C10 C11 120.9(2) . .
C12 C11 C10 109.25(18) . .
C12 C11 C15 109.05(16) . .
C10 C11 C15 114.41(18) . .
C12 C11 H11A 108.0 . .
C10 C11 H11A 108.0 . .
C15 C11 H11A 108.0 . .
C13 C12 C14 118.5(2) . .
C13 C12 C11 124.1(2) . .
C14 C12 C11 117.09(19) . .
C12 C13 O1 122.2(2) . .
C12 C13 N1 127.5(2) . .
O1 C13 N1 110.3(2) . .
N2 C14 C12 178.4(3) . .
C16 C15 C20 118.2(2) . .
C16 C15 C11 120.4(2) . .
C20 C15 C11 121.10(19) . .
C15 C16 C17 121.5(2) . .
C15 C16 H16A 119.2 . .
C17 C16 H16A 119.2 . .
C18 C17 C16 119.6(2) . .
C18 C17 H17A 120.2 . .
C16 C17 H17A 120.2 . .
C17 C18 O3 124.5(2) . .
C17 C18 C19 120.2(2) . .
O3 C18 C19 115.4(2) . .
C20 C19 C18 119.6(2) . .
C20 C19 H19A 120.2 . .
C18 C19 H19A 120.2 . .
C19 C20 C15 121.0(2) . .
C19 C20 H20A 119.5 . .
C15 C20 H20A 119.5 . .
O2 C21 H21A 109.5 . .
O2 C21 H21B 109.5 . .
H21A C21 H21B 109.5 . .
O2 C21 H21C 109.5 . .
H21A C21 H21C 109.5 . .
H21B C21 H21C 109.5 . .
O3 C22 H22A 109.5 . .
O3 C22 H22B 109.5 . .
H22A C22 H22B 109.5 . .
O3 C22 H22C 109.5 . .
H22A C22 H22C 109.5 . .
H22B C22 H22C 109.5 . .

loop_
_geom_bond_atom_site_label_1
_geom_bond_atom_site_label_2
_geom_bond_distance
_geom_bond_site_symmetry_2
O1 C13 1.357(3) .
O1 C1 1.396(3) .
O2 C6 1.367(3) .
O2 C21 1.410(3) .
O3 C18 1.377(3) .
O3 C22 1.425(3) .
N1 C13 1.343(3) .
N1 H2N1 0.81(3) .
N1 H1N1 0.92(3) .
N2 C14 1.142(3) .
C1 C10 1.369(3) .
C1 C2 1.403(3) .
C2 C3 1.359(3) .
C2 H2A 0.9500 .
C3 C4 1.411(3) .
C3 H3A 0.9500 .
C4 C9 1.422(3) .
C4 C5 1.417(3) .
C5 C6 1.365(3) .
C5 H5A 0.9500 .
C6 C7 1.406(3) .
C7 C8 1.360(3) .
C7 H7A 0.9500 .
C8 C9 1.413(3) .
C8 H8A 0.9500 .
C9 C10 1.436(3) .
C10 C11 1.516(3) .
C11 C12 1.519(3) .
C11 C15 1.525(3) .
C11 H11A 1.0000 .
C12 C13 1.351(3) .
C12 C14 1.420(3) .
C15 C16 1.378(3) .
C15 C20 1.385(3) .
C16 C17 1.387(3) .
C16 H16A 0.9500 .
C17 C18 1.365(3) .
C17 H17A 0.9500 .
C18 C19 1.388(3) .
C19 C20 1.382(3) .
C19 H19A 0.9500 .
C20 H20A 0.9500 .
C21 H21A 0.9800 .
C21 H21B 0.9800 .
C21 H21C 0.9800 .
C22 H22A 0.9800 .
C22 H22B 0.9800 .
C22 H22C 0.9800 .

loop_
_geom_torsion_atom_site_label_1
_geom_torsion_atom_site_label_2
_geom_torsion_atom_site_label_3
_geom_torsion_atom_site_label_4
_geom_torsion
_geom_torsion_site_symmetry_1
_geom_torsion_site_symmetry_2
_geom_torsion_site_symmetry_3
_geom_torsion_site_symmetry_4
C13 O1 C1 C10 -2.1(3) . . . .
C13 O1 C1 C2 178.03(19) . . . .
C10 C1 C2 C3 -1.0(3) . . . .
O1 C1 C2 C3 178.9(2) . . . .
C1 C2 C3 C4 1.2(3) . . . .
C2 C3 C4 C9 0.5(3) . . . .
C2 C3 C4 C5 178.9(2) . . . .
C3 C4 C5 C6 -178.1(2) . . . .
C9 C4 C5 C6 0.2(3) . . . .
C4 C5 C6 O2 -179.6(2) . . . .
C4 C5 C6 C7 1.4(4) . . . .
C21 O2 C6 C5 4.1(4) . . . .
C21 O2 C6 C7 -176.8(3) . . . .
C5 C6 C7 C8 -1.8(4) . . . .
O2 C6 C7 C8 179.1(2) . . . .
C6 C7 C8 C9 0.5(4) . . . .
C7 C8 C9 C4 1.1(4) . . . .
C7 C8 C9 C10 -179.5(2) . . . .
C3 C4 C9 C8 176.9(2) . . . .
C5 C4 C9 C8 -1.4(3) . . . .
C3 C4 C9 C10 -2.5(3) . . . .
C5 C4 C9 C10 179.1(2) . . . .
O1 C1 C10 C9 179.16(19) . . . .
C2 C1 C10 C9 -1.0(3) . . . .
O1 C1 C10 C11 0.2(3) . . . .
C2 C1 C10 C11 -179.9(2) . . . .
C8 C9 C10 C1 -176.7(2) . . . .
C4 C9 C10 C1 2.7(3) . . . .
C8 C9 C10 C11 2.3(3) . . . .
C4 C9 C10 C11 -178.29(19) . . . .
C1 C10 C11 C12 5.5(3) . . . .
C9 C10 C11 C12 -173.41(19) . . . .
C1 C10 C11 C15 -117.0(2) . . . .
C9 C10 C11 C15 64.0(3) . . . .
C10 C11 C12 C13 -10.7(3) . . . .
C15 C11 C12 C13 115.0(2) . . . .
C10 C11 C12 C14 176.39(19) . . . .
C15 C11 C12 C14 -57.9(3) . . . .
C14 C12 C13 O1 -177.09(19) . . . .
C11 C12 C13 O1 10.1(3) . . . .
C14 C12 C13 N1 0.2(4) . . . .
C11 C12 C13 N1 -172.6(2) . . . .
C1 O1 C13 C12 -3.0(3) . . . .
C1 O1 C13 N1 179.3(2) . . . .
C13 C12 C14 N2 -155(11) . . . .
C11 C12 C14 N2 18(11) . . . .
C12 C11 C15 C16 102.6(2) . . . .
C10 C11 C15 C16 -134.7(2) . . . .
C12 C11 C15 C20 -70.8(3) . . . .
C10 C11 C15 C20 51.9(3) . . . .
C20 C15 C16 C17 1.3(3) . . . .
C11 C15 C16 C17 -172.3(2) . . . .
C15 C16 C17 C18 -0.3(4) . . . .
C16 C17 C18 O3 179.0(2) . . . .
C16 C17 C18 C19 -1.1(4) . . . .
C22 O3 C18 C17 -16.0(3) . . . .
C22 O3 C18 C19 164.1(2) . . . .
C17 C18 C19 C20 1.5(3) . . . .
O3 C18 C19 C20 -178.59(19) . . . .
C18 C19 C20 C15 -0.4(3) . . . .
C16 C15 C20 C19 -0.9(3) . . . .
C11 C15 C20 C19 172.6(2) . . . .
